data_2236860
loop_
_publ_author_name
'Irrera, Simona'
'Portalone, Gustavo'

_publ_section_title
;
 4-Methoxybenzamidinium nitrate
;
_journal_coeditor_code FI2127
_journal_issue 12
_journal_name_full 'Acta Crystallographica Section E'
_journal_page_first o3334
_journal_paper_doi 10.1107/S1600536812045874
_journal_volume 68
_journal_year 2012
_chemical_formula_iupac 'C8 H11 N2 O +, N O3 -'
_chemical_formula_moiety 'C8 H11 N2 O +, N O3 -'
_chemical_formula_sum 'C8 H11 N3 O4'
_chemical_formula_weight 213.20
_chemical_name_systematic
;
4-Methoxybenzamidinium nitrate
;
_space_group_IT_number 19
_symmetry_cell_setting orthorhombic
_symmetry_space_group_name_Hall 'P 2ac 2ab'
_symmetry_space_group_name_H-M 'P 21 21 21'
_atom_sites_solution_hydrogens geom
_atom_sites_solution_primary direct
_atom_sites_solution_secondary difmap
_audit_creation_method SHELXL-97
_cell_angle_alpha 90.00
_cell_angle_beta 90.00
_cell_angle_gamma 90.00
_cell_formula_units_Z 4
_cell_length_a 7.1049(7)
_cell_length_b 10.3558(8)
_cell_length_c 13.4325(9)
_cell_measurement_reflns_used 2927
_cell_measurement_temperature 298(2)
_cell_measurement_theta_max 29.0083
_cell_measurement_theta_min 3.0098
_cell_volume 988.32(14)
_computing_cell_refinement 'CrysAlis CCD (Oxford Diffraction, 2006)'
_computing_data_collection 'CrysAlis CCD (Oxford Diffraction, 2006)'
_computing_data_reduction 'CrysAlis RED (Oxford Diffraction, 2006)'
_computing_molecular_graphics 'ORTEP-3 (Farrugia, 2012)'
_computing_publication_material 'WinGX (Farrugia, 2012)'
_computing_structure_refinement 'SHELXL97 (Sheldrick, 2008)'
_computing_structure_solution 'SIR97 (Altomare <i>et al.</i>, 1999)'
_diffrn_ambient_temperature 298(2)
_diffrn_detector_area_resol_mean 16.0696
_diffrn_measured_fraction_theta_full 0.991
_diffrn_measured_fraction_theta_max 0.991
_diffrn_measurement_device_type 'Oxford Diffraction Xcalibur S CCD'
_diffrn_measurement_method '\w and \f'
_diffrn_radiation_monochromator graphite
_diffrn_radiation_source 'Enhance (Mo) X-ray Source'
_diffrn_radiation_type 'Mo K\a'
_diffrn_radiation_wavelength 0.71069
_diffrn_reflns_av_R_equivalents 0.0279
_diffrn_reflns_av_sigmaI/netI 0.0246
_diffrn_reflns_limit_h_max 8
_diffrn_reflns_limit_h_min -8
_diffrn_reflns_limit_k_max 12
_diffrn_reflns_limit_k_min -13
_diffrn_reflns_limit_l_max 17
_diffrn_reflns_limit_l_min -17
_diffrn_reflns_number 6206
_diffrn_reflns_theta_full 26.99
_diffrn_reflns_theta_max 26.99
_diffrn_reflns_theta_min 3.03
_exptl_absorpt_coefficient_mu 0.116
_exptl_absorpt_correction_T_max 0.9907
_exptl_absorpt_correction_T_min 0.9771
_exptl_absorpt_correction_type multi-scan
_exptl_absorpt_process_details '(CrysAlis RED; Oxford Diffraction, 2006)'
_exptl_crystal_colour colourless
_exptl_crystal_density_diffrn 1.433
_exptl_crystal_density_method 'not measured'
_exptl_crystal_description tablets
_exptl_crystal_F_000 448
_exptl_crystal_size_max 0.20
_exptl_crystal_size_mid 0.10
_exptl_crystal_size_min 0.08
_refine_diff_density_max 0.123
_refine_diff_density_min -0.199
_refine_ls_extinction_method none
_refine_ls_goodness_of_fit_ref 0.977
_refine_ls_hydrogen_treatment mixed
_refine_ls_matrix_type full
_refine_ls_number_parameters 154
_refine_ls_number_reflns 1253
_refine_ls_number_restraints 0
_refine_ls_restrained_S_all 0.977
_refine_ls_R_factor_all 0.0539
_refine_ls_R_factor_gt 0.0377
_refine_ls_shift/su_max 0.000
_refine_ls_shift/su_mean 0.000
_refine_ls_structure_factor_coef Fsqd
_refine_ls_weighting_details 'calc w=1/[\s^2^(Fo^2^)+(0.0527P)^2^+0.0001P] where P=(Fo^2^+2Fc^2^)/3'
_refine_ls_weighting_scheme calc
_refine_ls_wR_factor_gt 0.0784
_refine_ls_wR_factor_ref 0.0829
_reflns_number_gt 989
_reflns_number_total 1253
_reflns_threshold_expression I>2\s(I)
_cod_data_source_file fi2127.cif
_cod_data_source_block I
_cod_database_code 2236860
_cod_database_fobs_code 2236860

loop_
_symmetry_equiv_pos_as_xyz
'x, y, z'
'-x+1/2, -y, z+1/2'
'x+1/2, -y+1/2, -z'
'-x, y+1/2, -z+1/2'

loop_
_atom_site_type_symbol
_atom_site_label
_atom_site_fract_x
_atom_site_fract_y
_atom_site_fract_z
_atom_site_U_iso_or_equiv
_atom_site_adp_type
_atom_site_calc_flag
_atom_site_refinement_flags
_atom_site_occupancy
_atom_site_symmetry_multiplicity
O O4 0.3500(3) 0.10530(16) 0.33730(12) 0.0565(5) Uani d . 1 1
N N1 0.3218(3) 0.3966(2) -0.07851(16) 0.0441(5) Uani d . 1 1
H H1A 0.325(3) 0.426(2) -0.1390(18) 0.041(6) Uiso d . 1 1
H H1B 0.268(3) 0.448(2) -0.0308(18) 0.044(7) Uiso d . 1 1
N N2 0.4153(3) 0.1984(2) -0.12938(16) 0.0454(5) Uani d . 1 1
H H2A 0.408(3) 0.222(3) -0.1914(18) 0.046(7) Uiso d . 1 1
H H2B 0.463(3) 0.127(3) -0.1138(17) 0.045(8) Uiso d . 1 1
C C1 0.3682(3) 0.2331(2) 0.04594(15) 0.0359(5) Uani d . 1 1
C C2 0.4110(3) 0.3182(2) 0.12224(14) 0.0377(5) Uani d . 1 1
H H2 0.4426 0.4032 0.1072 0.045 Uiso calc R 1 1
C C3 0.4073(3) 0.2785(2) 0.22025(16) 0.0419(5) Uani d . 1 1
H H3 0.4372 0.3363 0.2708 0.050 Uiso calc R 1 1
C C4 0.3588(3) 0.1520(2) 0.24330(16) 0.0397(5) Uani d . 1 1
C C5 0.3158(3) 0.0660(2) 0.16755(17) 0.0432(5) Uani d . 1 1
H H5 0.2832 -0.0188 0.1827 0.052 Uiso calc R 1 1
C C6 0.3215(3) 0.1061(2) 0.07021(17) 0.0401(5) Uani d . 1 1
H H6 0.2937 0.0478 0.0197 0.048 Uiso calc R 1 1
C C7 0.3686(3) 0.2769(2) -0.05791(15) 0.0347(5) Uani d . 1 1
C C8 0.3767(4) 0.1947(3) 0.41712(18) 0.0639(8) Uani d . 1 1
H H8A 0.498(3) 0.2338(16) 0.4114(9) 0.096 Uiso calc R 1 1
H H8B 0.368(3) 0.1501(8) 0.4793(11) 0.096 Uiso calc R 1 1
H H8C 0.282(2) 0.2602(17) 0.4141(9) 0.096 Uiso calc R 1 1
N N3 0.3829(3) 0.3901(2) -0.35182(15) 0.0471(5) Uani d . 1 1
O O1 0.3880(3) 0.46641(18) -0.28077(14) 0.0669(5) Uani d . 1 1
O O2 0.3696(3) 0.27255(18) -0.33771(13) 0.0735(6) Uani d . 1 1
O O3 0.3962(3) 0.43439(17) -0.43752(12) 0.0611(5) Uani d . 1 1

loop_
_atom_site_aniso_label
_atom_site_aniso_U_11
_atom_site_aniso_U_22
_atom_site_aniso_U_33
_atom_site_aniso_U_12
_atom_site_aniso_U_13
_atom_site_aniso_U_23
O4 0.0789(12) 0.0439(10) 0.0466(9) -0.0041(10) 0.0002(8) 0.0075(9)
N1 0.0525(12) 0.0399(12) 0.0401(11) 0.0049(10) 0.0049(9) 0.0023(10)
N2 0.0481(12) 0.0456(14) 0.0425(12) 0.0050(11) 0.0003(9) -0.0013(10)
C1 0.0272(10) 0.0357(12) 0.0448(11) 0.0026(9) 0.0010(9) -0.0008(10)
C2 0.0386(12) 0.0279(12) 0.0466(12) -0.0024(9) -0.0005(9) -0.0001(10)
C3 0.0477(13) 0.0346(11) 0.0433(11) -0.0016(11) -0.0055(10) -0.0071(11)
C4 0.0403(12) 0.0363(12) 0.0426(11) 0.0034(10) 0.0002(9) 0.0048(11)
C5 0.0460(13) 0.0297(12) 0.0537(13) -0.0028(11) 0.0043(11) 0.0007(11)
C6 0.0370(11) 0.0345(12) 0.0488(12) -0.0006(10) -0.0001(10) -0.0055(11)
C7 0.0264(10) 0.0359(12) 0.0416(11) 0.0001(9) 0.0020(9) -0.0032(11)
C8 0.0867(19) 0.0635(18) 0.0415(12) -0.0123(17) -0.0007(13) 0.0001(13)
N3 0.0480(11) 0.0489(12) 0.0446(10) 0.0027(10) -0.0002(10) 0.0090(11)
O1 0.0978(14) 0.0531(11) 0.0498(9) 0.0019(11) 0.0058(10) 0.0028(9)
O2 0.1182(17) 0.0438(11) 0.0586(10) -0.0156(12) -0.0060(12) 0.0124(9)
O3 0.0836(12) 0.0565(11) 0.0434(9) 0.0070(10) 0.0062(9) 0.0164(9)

loop_
_atom_type_symbol
_atom_type_description
_atom_type_scat_dispersion_real
_atom_type_scat_dispersion_imag
_atom_type_scat_source
C C 0.0033 0.0016 'International Tables Vol C Tables 4.2.6.8 and 6.1.1.4'
H H 0.0000 0.0000 'International Tables Vol C Tables 4.2.6.8 and 6.1.1.4'
N N 0.0061 0.0033 'International Tables Vol C Tables 4.2.6.8 and 6.1.1.4'
O O 0.0106 0.0060 'International Tables Vol C Tables 4.2.6.8 and 6.1.1.4'

loop_
_geom_angle_atom_site_label_1
_geom_angle_atom_site_label_2
_geom_angle_atom_site_label_3
_geom_angle
C4 O4 C8 117.53(18)
C7 N1 H1A 121.4(16)
C7 N1 H1B 120.3(14)
H1A N1 H1B 118(2)
C7 N2 H2A 120.8(17)
C7 N2 H2B 118.0(16)
H2A N2 H2B 121(2)
C2 C1 C6 118.62(19)
C2 C1 C7 120.41(18)
C6 C1 C7 120.95(19)
C3 C2 C1 120.8(2)
C3 C2 H2 119.6
C1 C2 H2 119.6
C2 C3 C4 119.9(2)
C2 C3 H3 120.1
C4 C3 H3 120.1
O4 C4 C5 116.40(19)
O4 C4 C3 123.8(2)
C5 C4 C3 119.8(2)
C6 C5 C4 119.9(2)
C6 C5 H5 120.1
C4 C5 H5 120.1
C5 C6 C1 121.0(2)
C5 C6 H6 119.5
C1 C6 H6 119.5
N2 C7 N1 120.0(2)
N2 C7 C1 120.6(2)
N1 C7 C1 119.49(19)
O4 C8 H8A 109.5
O4 C8 H8B 109.5
H8A C8 H8B 109.5
O4 C8 H8C 109.5
H8A C8 H8C 109.5
H8B C8 H8C 109.5
O2 N3 O1 120.82(19)
O2 N3 O3 120.8(2)
O1 N3 O3 118.4(2)

loop_
_geom_bond_atom_site_label_1
_geom_bond_atom_site_label_2
_geom_bond_distance
O4 C4 1.354(3)
O4 C8 1.429(3)
N1 C7 1.313(3)
N1 H1A 0.87(2)
N1 H1B 0.91(2)
N2 C7 1.302(3)
N2 H2A 0.87(2)
N2 H2B 0.84(3)
C1 C2 1.386(3)
C1 C6 1.395(3)
C1 C7 1.467(3)
C2 C3 1.379(3)
C2 H2 0.9300
C3 C4 1.390(3)
C3 H3 0.9300
C4 C5 1.387(3)
C5 C6 1.373(3)
C5 H5 0.9300
C6 H6 0.9300
C8 H8A 0.9572
C8 H8B 0.9572
C8 H8C 0.9572
N3 O2 1.235(3)
N3 O1 1.240(3)
N3 O3 1.243(2)

loop_
_geom_hbond_atom_site_label_D
_geom_hbond_atom_site_label_H
_geom_hbond_atom_site_label_A
_geom_hbond_site_symmetry_A
_geom_hbond_distance_DH
_geom_hbond_distance_HA
_geom_hbond_distance_DA
_geom_hbond_angle_DHA
N1 H1A O1 . 0.87(2) 2.00(2) 2.850(3) 166(2)
N1 H1B O3 2_565 0.91(2) 2.10(2) 3.008(3) 170(2)
N2 H2A O2 . 0.87(2) 2.05(2) 2.920(3) 175(2)
N2 H2B O1 4_644 0.84(3) 2.43(3) 3.030(3) 129(2)
N2 H2B O3 4_644 0.84(3) 2.33(3) 3.174(3) 177(2)

loop_
_geom_torsion_atom_site_label_1
_geom_torsion_atom_site_label_2
_geom_torsion_atom_site_label_3
_geom_torsion_atom_site_label_4
_geom_torsion
C6 C1 C2 C3 -0.1(3)
C7 C1 C2 C3 178.67(18)
C1 C2 C3 C4 -0.5(3)
C8 O4 C4 C5 -174.4(2)
C8 O4 C4 C3 5.5(3)
C2 C3 C4 O4 -179.38(19)
C2 C3 C4 C5 0.5(3)
O4 C4 C5 C6 179.9(2)
C3 C4 C5 C6 0.1(3)
C4 C5 C6 C1 -0.6(3)
C2 C1 C6 C5 0.6(3)
C7 C1 C6 C5 -178.10(19)
C2 C1 C7 N2 148.0(2)
C6 C1 C7 N2 -33.3(3)
C2 C1 C7 N1 -31.7(3)
C6 C1 C7 N1 147.0(2)
